data_7230000
loop_
_publ_author_name
'Tang, Cheng-Ke'
'Feng, Kai-Xiang'
'Xia, Ai-Bao'
'Li, Chen'
'Zheng, Ya-Yun'
'Xu, Zhen-Yuan'
'Xu, Dan-Qian'

_publ_section_title
;
 Asymmetric synthesis of polysubstituted chiral chromans via an
 organocatalytic oxa-Michael-nitro-Michael domino reaction
;
_journal_issue 6
_journal_name_full 'RSC Advances'
_journal_page_first 3095
_journal_paper_doi 10.1039/C7RA13525D
_journal_volume 8
_journal_year 2018
_chemical_formula_sum 'C10 H7 F3 N2 O3'
_chemical_formula_weight 260.18
_chemical_name_systematic
; 
 ? 
;
_space_group_crystal_system monoclinic
_space_group_IT_number 14
_space_group_name_Hall '-P 2ybc'
_space_group_name_H-M_alt 'P 1 21/c 1'
_symmetry_space_group_name_Hall '-P 2ybc'
_symmetry_space_group_name_H-M 'P 1 21/c 1'
_atom_sites_solution_hydrogens mixed
_audit_block_doi 10.5517/ccdc.csd.cc13m9np
_audit_creation_method SHELXL-2013
_audit_update_record
;
2014-10-29 deposited with the CCDC.
2017-12-28 downloaded from the CCDC.
;
_cell_angle_alpha 90
_cell_angle_beta 109.902(5)
_cell_angle_gamma 90
_cell_formula_units_Z 4
_cell_length_a 15.609(4)
_cell_length_b 5.0175(12)
_cell_length_c 14.758(4)
_cell_measurement_reflns_used 1860
_cell_measurement_temperature 293(2)
_cell_measurement_theta_max 50.543
_cell_measurement_theta_min 5.551
_cell_volume 1086.8(5)
_computing_cell_refinement 'Bruker SMART'
_computing_data_collection 'Bruker SMART'
_computing_data_reduction 'Bruker SHELXTL'
_computing_molecular_graphics 'Bruker SHELXTL'
_computing_publication_material 'Bruker SHELXTL'
_computing_structure_refinement 'SHELXL-2013 (Sheldrick, 2013)'
_computing_structure_solution 'Bruker SHELXTL'
_diffrn_ambient_temperature 293(2)
_diffrn_measured_fraction_theta_full 0.989
_diffrn_measured_fraction_theta_max 0.989
_diffrn_measurement_device_type 'CCD area detector'
_diffrn_measurement_method 'phi and omega scans'
_diffrn_radiation_type MoK\a
_diffrn_radiation_wavelength 0.71073
_diffrn_reflns_av_R_equivalents 0.0578
_diffrn_reflns_av_unetI/netI 0.0549
_diffrn_reflns_Laue_measured_fraction_full 0.989
_diffrn_reflns_Laue_measured_fraction_max 0.989
_diffrn_reflns_limit_h_max 14
_diffrn_reflns_limit_h_min -18
_diffrn_reflns_limit_k_max 6
_diffrn_reflns_limit_k_min -6
_diffrn_reflns_limit_l_max 17
_diffrn_reflns_limit_l_min -17
_diffrn_reflns_number 5499
_diffrn_reflns_point_group_measured_fraction_full 0.989
_diffrn_reflns_point_group_measured_fraction_max 0.989
_diffrn_reflns_theta_full 25.242
_diffrn_reflns_theta_max 25.498
_diffrn_reflns_theta_min 2.776
_exptl_absorpt_coefficient_mu 0.151
_exptl_absorpt_correction_T_max 0.7457
_exptl_absorpt_correction_T_min 0.6090
_exptl_absorpt_correction_type multi-scan
_exptl_absorpt_process_details sadabs
_exptl_crystal_colour green
_exptl_crystal_density_diffrn 1.590
_exptl_crystal_description prismatic
_exptl_crystal_F_000 528
_exptl_crystal_size_max 0.211
_exptl_crystal_size_mid 0.165
_exptl_crystal_size_min 0.123
_refine_diff_density_max 0.321
_refine_diff_density_min -0.423
_refine_diff_density_rms 0.101
_refine_ls_extinction_coef 0.030(6)
_refine_ls_extinction_expression Fc^*^=kFc[1+0.001xFc^2^\l^3^/sin(2\q)]^-1/4^
_refine_ls_extinction_method SHELXL
_refine_ls_goodness_of_fit_ref 1.082
_refine_ls_hydrogen_treatment mixed
_refine_ls_matrix_type full
_refine_ls_number_parameters 213
_refine_ls_number_reflns 1988
_refine_ls_number_restraints 61
_refine_ls_restrained_S_all 1.084
_refine_ls_R_factor_all 0.0807
_refine_ls_R_factor_gt 0.0643
_refine_ls_shift/su_max 0.031
_refine_ls_shift/su_mean 0.003
_refine_ls_structure_factor_coef Fsqd
_refine_ls_weighting_details 'w=1/[\s^2^(Fo^2^)+(0.1095P)^2^+0.0794P] where P=(Fo^2^+2Fc^2^)/3'
_refine_ls_weighting_scheme calc
_refine_ls_wR_factor_gt 0.1590
_refine_ls_wR_factor_ref 0.1769
_reflns_Friedel_coverage 0.000
_reflns_number_gt 1528
_reflns_number_total 1988
_reflns_threshold_expression 'I > 2\s(I)'
_cod_data_source_file c7ra13525d2.cif
_cod_data_source_block cd214134
_cod_original_cell_volume 1086.8(4)
_cod_database_code 7230000
_shelx_space_group_comment
; 
The symmetry employed for this shelxl refinement is uniquely defined 
by the following loop, which should always be used as a source of 
symmetry information in preference to the above space-group names. 
They are only intended as comments. 
;
_shelxl_version_number 2013-4

loop_
_space_group_symop_operation_xyz
'x, y, z'
'-x, y+1/2, -z+1/2'
'-x, -y, -z'
'x, -y-1/2, z-1/2'

loop_
_atom_site_label
_atom_site_type_symbol
_atom_site_fract_x
_atom_site_fract_y
_atom_site_fract_z
_atom_site_U_iso_or_equiv
_atom_site_adp_type
_atom_site_occupancy
_atom_site_site_symmetry_order
_atom_site_calc_flag
_atom_site_refinement_flags_posn
_atom_site_refinement_flags_adp
_atom_site_refinement_flags_occupancy
_atom_site_disorder_assembly
_atom_site_disorder_group
N1 N 0.33100(13) 0.7681(4) 0.18961(13) 0.0462(5) Uani 1 1 d . . . . .
N2 N 0.08866(14) 0.0969(4) 0.16006(15) 0.0560(6) Uani 1 1 d D . . . .
O1 O 0.35430(16) 1.2064(3) 0.22522(15) 0.0815(7) Uani 1 1 d . . . . .
O2 O 0.0373(6) -0.0880(16) 0.1282(7) 0.0654(17) Uani 0.8 1 d . U P A 1
O3 O 0.1090(5) 0.1719(13) 0.2457(5) 0.0820(16) Uani 0.6 1 d . U P A 1
O2' O 0.037(3) -0.094(8) 0.145(4) 0.075(4) Uani 0.2 1 d D U P A 2
O3' O 0.1470(6) 0.099(2) 0.2402(7) 0.086(2) Uani 0.4 1 d . U P A 2
F1 F 0.4075(9) 1.049(2) 0.4139(11) 0.086(3) Uani 0.4 1 d . U P B 1
F2 F 0.4285(8) 0.650(3) 0.3727(10) 0.081(2) Uani 0.5 1 d . U P B 1
F3 F 0.5118(9) 0.974(2) 0.3628(11) 0.089(2) Uani 0.5 1 d . U P B 1
F1' F 0.3887(6) 0.9755(17) 0.4103(7) 0.091(2) Uani 0.6 1 d . U P B 2
F2' F 0.4530(7) 0.657(3) 0.3603(9) 0.088(3) Uani 0.5 1 d . U P B 2
F3' F 0.5041(9) 1.0536(19) 0.3709(11) 0.081(2) Uani 0.5 1 d . U P B 2
C1 C 0.27445(14) 0.7920(4) 0.09104(15) 0.0432(5) Uani 1 1 d . . . . .
C2 C 0.29818(17) 0.9683(5) 0.03141(18) 0.0532(6) Uani 1 1 d . . . . .
H2 H 0.3509 1.0702 0.0556 0.064 Uiso 1 1 calc R U . . .
C3 C 0.24354(19) 0.9927(5) -0.06391(19) 0.0611(7) Uani 1 1 d . . . . .
H3 H 0.2582 1.1160 -0.1034 0.073 Uiso 1 1 calc R U . . .
C4 C 0.16752(18) 0.8353(5) -0.10059(17) 0.0605(7) Uani 1 1 d . . . . .
H4 H 0.1311 0.8512 -0.1650 0.073 Uiso 1 1 calc R U . . .
C5 C 0.14539(16) 0.6553(5) -0.04258(16) 0.0523(6) Uani 1 1 d . . . . .
H5 H 0.0948 0.5463 -0.0687 0.063 Uiso 1 1 calc R U . . .
C6 C 0.19719(14) 0.6315(4) 0.05510(15) 0.0429(5) Uani 1 1 d . . . . .
C7 C 0.16930(15) 0.4535(4) 0.11802(16) 0.0472(6) Uani 1 1 d . . . . .
H7 H 0.1963 0.4808 0.1840 0.057 Uiso 1 1 calc R U . . .
C8 C 0.11016(14) 0.2593(4) 0.09098(16) 0.0469(6) Uani 1 1 d . . . . .
H8 H 0.0815 0.2261 0.0256 0.056 Uiso 1 1 calc R U . . .
C9 C 0.36670(15) 0.9735(4) 0.24662(17) 0.0494(6) Uani 1 1 d . . . . .
C10 C 0.42833(17) 0.9072(5) 0.34849(19) 0.0548(6) Uani 1 1 d . . . . .
H1 H 0.3439(16) 0.627(6) 0.2111(17) 0.046(7) Uiso 1 1 d . . . . .

loop_
_atom_site_aniso_label
_atom_site_aniso_U_11
_atom_site_aniso_U_22
_atom_site_aniso_U_33
_atom_site_aniso_U_23
_atom_site_aniso_U_13
_atom_site_aniso_U_12
N1 0.0527(11) 0.0242(10) 0.0530(12) 0.0004(8) 0.0068(8) 0.0017(7)
N2 0.0634(12) 0.0465(12) 0.0537(13) 0.0015(9) 0.0142(10) -0.0041(9)
O1 0.1104(16) 0.0271(10) 0.0787(13) -0.0021(8) -0.0045(11) 0.0001(9)
O2 0.0665(16) 0.0542(17) 0.075(5) -0.002(2) 0.024(2) -0.0185(14)
O3 0.127(5) 0.075(3) 0.051(2) -0.011(2) 0.040(3) -0.030(3)
O2' 0.095(6) 0.073(6) 0.060(6) 0.003(5) 0.029(5) -0.030(5)
O3' 0.106(6) 0.089(6) 0.058(3) 0.013(4) 0.020(4) -0.032(4)
F1 0.107(6) 0.068(5) 0.068(3) -0.022(3) 0.012(4) 0.014(4)
F2 0.109(6) 0.053(3) 0.062(3) 0.0093(19) 0.005(3) -0.008(4)
F3 0.054(2) 0.099(6) 0.099(4) 0.007(5) 0.007(2) -0.012(4)
F1' 0.101(3) 0.110(5) 0.068(3) -0.003(3) 0.035(3) -0.010(3)
F2' 0.095(5) 0.047(3) 0.080(5) 0.009(3) -0.025(4) 0.010(4)
F3' 0.069(4) 0.064(4) 0.082(3) -0.006(3) -0.010(3) -0.023(3)
C1 0.0490(11) 0.0306(11) 0.0471(12) -0.0020(8) 0.0126(9) 0.0066(8)
C2 0.0568(13) 0.0431(13) 0.0595(14) 0.0013(11) 0.0194(11) -0.0013(10)
C3 0.0751(17) 0.0546(15) 0.0600(15) 0.0099(12) 0.0312(13) 0.0050(13)
C4 0.0727(16) 0.0605(16) 0.0438(12) 0.0047(11) 0.0139(11) 0.0067(13)
C5 0.0553(13) 0.0491(14) 0.0458(12) -0.0014(10) 0.0084(10) 0.0014(10)
C6 0.0485(11) 0.0326(11) 0.0448(12) -0.0015(9) 0.0120(9) 0.0049(9)
C7 0.0537(12) 0.0389(12) 0.0406(11) -0.0020(9) 0.0051(9) 0.0007(9)
C8 0.0522(12) 0.0410(12) 0.0433(11) -0.0029(9) 0.0108(9) -0.0010(9)
C9 0.0517(13) 0.0299(11) 0.0583(14) -0.0031(9) 0.0081(10) 0.0000(9)
C10 0.0539(13) 0.0389(13) 0.0612(15) -0.0041(11) 0.0062(11) -0.0037(10)

loop_
_atom_type_symbol
_atom_type_description
_atom_type_scat_dispersion_real
_atom_type_scat_dispersion_imag
_atom_type_scat_source
C C 0.0033 0.0016 'International Tables Vol C Tables 4.2.6.8 and 6.1.1.4'
H H 0.0000 0.0000 'International Tables Vol C Tables 4.2.6.8 and 6.1.1.4'
N N 0.0061 0.0033 'International Tables Vol C Tables 4.2.6.8 and 6.1.1.4'
O O 0.0106 0.0060 'International Tables Vol C Tables 4.2.6.8 and 6.1.1.4'
F F 0.0171 0.0103 'International Tables Vol C Tables 4.2.6.8 and 6.1.1.4'

loop_
_citation_id
_citation_doi
_citation_year
1 10.1080/15421406.2015.1037563 2016

loop_
_geom_angle_atom_site_label_1
_geom_angle_atom_site_label_2
_geom_angle_atom_site_label_3
_geom_angle
C9 N1 C1 124.1(2)
C9 N1 H1 117.1(18)
C1 N1 H1 118.6(18)
O2' N2 O3' 114(3)
O2 N2 O3 121.9(6)
O2' N2 C8 128(2)
O3' N2 C8 114.0(5)
O2 N2 C8 116.4(5)
O3 N2 C8 120.5(4)
C2 C1 C6 120.7(2)
C2 C1 N1 119.7(2)
C6 C1 N1 119.56(19)
C3 C2 C1 119.9(2)
C3 C2 H2 120.0
C1 C2 H2 120.0
C4 C3 C2 120.1(2)
C4 C3 H3 119.9
C2 C3 H3 119.9
C5 C4 C3 120.1(2)
C5 C4 H4 119.9
C3 C4 H4 119.9
C4 C5 C6 121.4(2)
C4 C5 H5 119.3
C6 C5 H5 119.3
C1 C6 C5 117.7(2)
C1 C6 C7 121.21(19)
C5 C6 C7 121.07(19)
C8 C7 C6 126.5(2)
C8 C7 H7 116.7
C6 C7 H7 116.7
C7 C8 N2 121.3(2)
C7 C8 H8 119.4
N2 C8 H8 119.4
O1 C9 N1 126.1(2)
O1 C9 C10 117.5(2)
N1 C9 C10 116.4(2)
F2' C10 F1' 110.2(7)
F3 C10 F1 103.0(8)
F2' C10 F3' 107.4(7)
F1' C10 F3' 105.8(7)
F3 C10 F2 107.2(8)
F1 C10 F2 107.7(8)
F3 C10 C9 111.7(7)
F2' C10 C9 113.6(6)
F1' C10 C9 110.0(5)
F1 C10 C9 111.9(6)
F3' C10 C9 109.5(7)
F2 C10 C9 114.7(6)

loop_
_geom_bond_atom_site_label_1
_geom_bond_atom_site_label_2
_geom_bond_distance
N1 C9 1.327(3)
N1 C1 1.427(3)
N1 H1 0.77(3)
N2 O2' 1.23(2)
N2 O3' 1.223(10)
N2 O2 1.212(6)
N2 O3 1.252(6)
N2 C8 1.431(3)
O1 C9 1.209(3)
F1 C10 1.326(15)
F2 C10 1.337(15)
F3 C10 1.290(14)
F1' C10 1.310(11)
F2' C10 1.308(15)
F3' C10 1.335(13)
C1 C2 1.384(3)
C1 C6 1.396(3)
C2 C3 1.380(4)
C2 H2 0.9300
C3 C4 1.374(4)
C3 H3 0.9300
C4 C5 1.367(3)
C4 H4 0.9300
C5 C6 1.397(3)
C5 H5 0.9300
C6 C7 1.458(3)
C7 C8 1.308(3)
C7 H7 0.9300
C8 H8 0.9300
C9 C10 1.520(3)

loop_
_geom_torsion_atom_site_label_1
_geom_torsion_atom_site_label_2
_geom_torsion_atom_site_label_3
_geom_torsion_atom_site_label_4
_geom_torsion
C9 N1 C1 C2 44.0(3)
C9 N1 C1 C6 -137.9(2)
C6 C1 C2 C3 2.1(3)
N1 C1 C2 C3 -179.8(2)
C1 C2 C3 C4 -2.4(4)
C2 C3 C4 C5 0.5(4)
C3 C4 C5 C6 1.8(4)
C2 C1 C6 C5 0.1(3)
N1 C1 C6 C5 -177.95(19)
C2 C1 C6 C7 -177.3(2)
N1 C1 C6 C7 4.6(3)
C4 C5 C6 C1 -2.1(3)
C4 C5 C6 C7 175.3(2)
C1 C6 C7 C8 -165.8(2)
C5 C6 C7 C8 16.9(3)
C6 C7 C8 N2 179.7(2)
O2' N2 C8 C7 -178(4)
O3' N2 C8 C7 -21.2(6)
O2 N2 C8 C7 -175.7(6)
O3 N2 C8 C7 16.6(5)
C1 N1 C9 O1 2.8(4)
C1 N1 C9 C10 -177.6(2)
O1 C9 C10 F3 -67.6(6)
N1 C9 C10 F3 112.9(5)
O1 C9 C10 F2' -167.0(6)
N1 C9 C10 F2' 13.5(6)
O1 C9 C10 F1' 68.9(5)
N1 C9 C10 F1' -110.6(4)
O1 C9 C10 F1 47.3(6)
N1 C9 C10 F1 -132.3(6)
O1 C9 C10 F3' -46.9(6)
N1 C9 C10 F3' 133.5(6)
O1 C9 C10 F2 170.2(6)
N1 C9 C10 F2 -9.3(7)
